data_1509760
loop_
_publ_author_name
'Choi Eunyoung'
'Kim Soo Yeon'
'Kim Yang'

_publ_section_title
;
 Two crystal structures of Ag(+)- and Tl(+)-exchanged zeolite X, (Ag27
 Tl65)-X and (Ag23 Tl69)-X
;
_journal_name_full 'Bulletin of the Korean Chemical Society'
_journal_page_first 1759
_journal_page_last 1764
_journal_paper_doi 10.5012/bkcs.2002.23.12.1759
_journal_volume 23
_journal_year 2002
_chemical_formula_sum 'Ag27 Al92 O384 Si100 Tl65'
_chemical_name_systematic 'Ag27 Tl65 (Al92 Si100 O384)'
_space_group_IT_number 203
_symmetry_space_group_name_Hall '-F 2uv 2vw 3'
_symmetry_space_group_name_H-M 'F d -3 :2'
_cell_angle_alpha 90
_cell_angle_beta 90
_cell_angle_gamma 90
_cell_formula_units_Z 1
_cell_length_a 24.758
_cell_length_b 24.758
_cell_length_c 24.758
_cell_volume 15175.628
_citation_journal_id_ASTM BKCSDE
_cod_data_source_file silver2-3_238.cif
_cod_data_source_block Ag27Al92O384Si100Tl65
_cod_original_cell_volume 15175.63
_cod_database_code 1509760

loop_
_symmetry_equiv_pos_as_xyz
x,y,z
-x+1/4,-y+1/4,z
x,-y+1/4,-z+1/4
-x+1/4,y,-z+1/4
z,x,y
-z+1/4,-x+1/4,y
z,-x+1/4,-y+1/4
-z+1/4,x,-y+1/4
y,z,x
y,-z+1/4,-x+1/4
-y+1/4,z,-x+1/4
-y+1/4,-z+1/4,x
-x,-y,-z
x-1/4,y-1/4,-z
-x,y-1/4,z-1/4
x-1/4,-y,z-1/4
-z,-x,-y
z-1/4,x-1/4,-y
-z,x-1/4,y-1/4
z-1/4,-x,y-1/4
-y,-z,-x
-y,z-1/4,x-1/4
y-1/4,-z,x-1/4
y-1/4,z-1/4,-x
x,y+1/2,z+1/2
-x+1/4,-y+3/4,z+1/2
x,-y+3/4,-z+3/4
-x+1/4,y+1/2,-z+3/4
z,x+1/2,y+1/2
-z+1/4,-x+3/4,y+1/2
z,-x+3/4,-y+3/4
-z+1/4,x+1/2,-y+3/4
y,z+1/2,x+1/2
y,-z+3/4,-x+3/4
-y+1/4,z+1/2,-x+3/4
-y+1/4,-z+3/4,x+1/2
-x,-y+1/2,-z+1/2
x-1/4,y+1/4,-z+1/2
-x,y+1/4,z+1/4
x-1/4,-y+1/2,z+1/4
-z,-x+1/2,-y+1/2
z-1/4,x+1/4,-y+1/2
-z,x+1/4,y+1/4
z-1/4,-x+1/2,y+1/4
-y,-z+1/2,-x+1/2
-y,z+1/4,x+1/4
y-1/4,-z+1/2,x+1/4
y-1/4,z+1/4,-x+1/2
x+1/2,y,z+1/2
-x+3/4,-y+1/4,z+1/2
x+1/2,-y+1/4,-z+3/4
-x+3/4,y,-z+3/4
z+1/2,x,y+1/2
-z+3/4,-x+1/4,y+1/2
z+1/2,-x+1/4,-y+3/4
-z+3/4,x,-y+3/4
y+1/2,z,x+1/2
y+1/2,-z+1/4,-x+3/4
-y+3/4,z,-x+3/4
-y+3/4,-z+1/4,x+1/2
-x+1/2,-y,-z+1/2
x+1/4,y-1/4,-z+1/2
-x+1/2,y-1/4,z+1/4
x+1/4,-y,z+1/4
-z+1/2,-x,-y+1/2
z+1/4,x-1/4,-y+1/2
-z+1/2,x-1/4,y+1/4
z+1/4,-x,y+1/4
-y+1/2,-z,-x+1/2
-y+1/2,z-1/4,x+1/4
y+1/4,-z,x+1/4
y+1/4,z-1/4,-x+1/2
x+1/2,y+1/2,z
-x+3/4,-y+3/4,z
x+1/2,-y+3/4,-z+1/4
-x+3/4,y+1/2,-z+1/4
z+1/2,x+1/2,y
-z+3/4,-x+3/4,y
z+1/2,-x+3/4,-y+1/4
-z+3/4,x+1/2,-y+1/4
y+1/2,z+1/2,x
y+1/2,-z+3/4,-x+1/4
-y+3/4,z+1/2,-x+1/4
-y+3/4,-z+3/4,x
-x+1/2,-y+1/2,-z
x+1/4,y+1/4,-z
-x+1/2,y+1/4,z-1/4
x+1/4,-y+1/2,z-1/4
-z+1/2,-x+1/2,-y
z+1/4,x+1/4,-y
-z+1/2,x+1/4,y-1/4
z+1/4,-x+1/2,y-1/4
-y+1/2,-z+1/2,-x
-y+1/2,z+1/4,x-1/4
y+1/4,-z+1/2,x-1/4
y+1/4,z+1/4,-x

loop_
_atom_site_label
_atom_site_type_symbol
_atom_site_fract_x
_atom_site_fract_y
_atom_site_fract_z
_atom_site_occupancy
_atom_site_U_iso_or_equiv
O2 O-2 -0.0007 -0.0014 0.1489 1 0.0
Si1 Si+4 -0.0508 0.1244 0.0358 1 0.0
O3 O-2 -0.0243 0.074 0.0699 1 0.0
Tl2 Tl+1 0.2561 0.2561 0.2561 0.625 0.0
O4 O-2 -0.0736 0.0794 0.1733 1 0.0
Ag2 Ag+1 0.1839 0.1839 0.1839 0.375 0.0
Tl3 Tl+1 0.4107 0.1394 0.116 0.2917 0.0
Si2 Si+4 -0.0518 0.0369 0.1232 0.0417 0.0
Ag1 Ag+1 0 0 0 0.9375 0.0
O1 O-2 0.8956 -0.0001 0.1004 1 0.0
Tl1 Tl+1 0.0813 0.0813 0.0813 0.5312 0.0
Al1 Al+3 -0.0518 0.0369 0.1232 0.9583 0.0
